data_7710056
loop_
_publ_author_name
'Viau, Lydie'
'Knorr, Michael'
'Knauer, Lena'
'Brieger, Lukas'
'Strohman, Carsten'

_publ_section_title
;
 2,2&#x2019;-Ethylenebis(1,3-dithiane) as polydentate m2-, m4- and
 m5-assembling ligand for the construction of sulphur-rich Cu(I), Hg(II)
 and heterometallic Cu(I)/Hg(II) coordination polymers featuring uncommon
 network architectures
;
_journal_name_full 'Dalton Transactions'
_journal_paper_doi 10.1039/D2DT00800A
_journal_year 2022
_chemical_formula_moiety 'C5 H9 Br2 Hg S2'
_chemical_formula_sum 'C5 H9 Br2 Hg S2'
_chemical_formula_weight 493.65
_space_group_crystal_system monoclinic
_space_group_IT_number 15
_space_group_name_Hall '-C 2yc'
_space_group_name_H-M_alt 'C 1 2/c 1'
_atom_sites_solution_hydrogens geom
_atom_sites_solution_primary dual
_audit_creation_date 2021-02-16
_audit_creation_method
;
Olex2 1.3-alpha
(compiled 2020.11.12 svn.r5f609507 for OlexSys, GUI svn.r6257)
;
_audit_update_record
;
2022-03-29 deposited with the CCDC.	2022-04-18 downloaded from the CCDC.
;
_cell_angle_alpha 90
_cell_angle_beta 93.1840(10)
_cell_angle_gamma 90
_cell_formula_units_Z 8
_cell_length_a 8.2012(3)
_cell_length_b 13.2979(5)
_cell_length_c 18.6993(7)
_cell_measurement_reflns_used 9982
_cell_measurement_temperature 100
_cell_measurement_theta_max 27.52
_cell_measurement_theta_min 2.92
_cell_volume 2036.17(13)
_computing_cell_refinement 'SAINT V8.38A (Bruker, 2018)'
_computing_data_collection 'APEX4 v2021.10-0 (Bruker, 2021)'
_computing_data_reduction 'SAINT V8.38A (Bruker, 2018)'
_computing_molecular_graphics 'Olex2 1.3-alpha (Dolomanov et al., 2009)'
_computing_publication_material 'Olex2 1.3-alpha (Dolomanov et al., 2009)'
_computing_structure_refinement 'XL  (Sheldrick, 2008)'
_computing_structure_solution 'XT  (Sheldrick, 2015)'
_diffrn_ambient_temperature 100.0
_diffrn_detector 'Bruker D8 VENTURE area detector'
_diffrn_detector_area_resol_mean 10.4167
_diffrn_detector_type 'CPAD PHOTON II area detector'
_diffrn_measured_fraction_theta_full 0.999
_diffrn_measured_fraction_theta_max 0.998
_diffrn_measurement_device 'four-circle diffractometer'
_diffrn_measurement_device_type 'Bruker D8 Venture'
_diffrn_measurement_method '\w and \f scans'
_diffrn_radiation_monochromator 'HELIOS mirror optics'
_diffrn_radiation_probe x-ray
_diffrn_radiation_type MoK\a
_diffrn_radiation_wavelength 0.71073
_diffrn_reflns_av_R_equivalents 0.0563
_diffrn_reflns_av_unetI/netI 0.0280
_diffrn_reflns_Laue_measured_fraction_full 0.999
_diffrn_reflns_Laue_measured_fraction_max 0.998
_diffrn_reflns_limit_h_max 11
_diffrn_reflns_limit_h_min -11
_diffrn_reflns_limit_k_max 19
_diffrn_reflns_limit_k_min -18
_diffrn_reflns_limit_l_max 26
_diffrn_reflns_limit_l_min -26
_diffrn_reflns_number 30365
_diffrn_reflns_point_group_measured_fraction_full 0.999
_diffrn_reflns_point_group_measured_fraction_max 0.998
_diffrn_reflns_theta_full 25.242
_diffrn_reflns_theta_max 30.540
_diffrn_reflns_theta_min 2.921
_diffrn_source 'microfocus sealed X-ray tube'
_diffrn_source_current 1.0
_diffrn_source_power 0.05
_diffrn_source_type 'Incoatec I\ms'
_diffrn_source_voltage 50.0
_diffrn_standards_number 0
_exptl_absorpt_coefficient_mu 23.309
_exptl_absorpt_correction_T_max 0.7461
_exptl_absorpt_correction_T_min 0.3041
_exptl_absorpt_correction_type multi-scan
_exptl_absorpt_process_details
'SADABS-2016/2 (Bruker,2016/2) was used for absorption correction. wR2(int) was 0.1536 before and 0.0668 after correction. The Ratio of minimum to maximum transmission is 0.4076. The \l/2 correction factor is Not present.'
_exptl_crystal_colour colourless
_exptl_crystal_colour_primary colourless
_exptl_crystal_density_diffrn 3.221
_exptl_crystal_description block
_exptl_crystal_F_000 1768
_exptl_crystal_size_max 0.25
_exptl_crystal_size_mid 0.079
_exptl_crystal_size_min 0.074
_refine_diff_density_max 1.579
_refine_diff_density_min -1.943
_refine_diff_density_rms 0.269
_refine_ls_extinction_method none
_refine_ls_goodness_of_fit_ref 1.096
_refine_ls_hydrogen_treatment constr
_refine_ls_matrix_type full
_refine_ls_number_parameters 91
_refine_ls_number_reflns 3110
_refine_ls_number_restraints 0
_refine_ls_restrained_S_all 1.096
_refine_ls_R_factor_all 0.0231
_refine_ls_R_factor_gt 0.0214
_refine_ls_shift/su_max 0.003
_refine_ls_shift/su_mean 0.000
_refine_ls_structure_factor_coef Fsqd
_refine_ls_weighting_details 'w=1/[\s^2^(Fo^2^)+(0.0357P)^2^+2.2875P] where P=(Fo^2^+2Fc^2^)/3'
_refine_ls_weighting_scheme calc
_refine_ls_wR_factor_gt 0.0614
_refine_ls_wR_factor_ref 0.0621
_reflns_Friedel_coverage 0.000
_reflns_number_gt 2907
_reflns_number_total 3110
_reflns_threshold_expression 'I > 2\s(I)'
_cod_data_source_file d2dt00800a2.cif
_cod_data_source_block b1813_0m
_cod_database_code 7710056
_shelx_shelxl_version_number 2018/3
_shelx_space_group_comment
;
The symmetry employed for this shelxl refinement is uniquely defined
by the following loop, which should always be used as a source of
symmetry information in preference to the above space-group names.
They are only intended as comments.
;
_shelx_estimated_absorpt_t_max 0.277
_shelx_estimated_absorpt_t_min 0.068
_olex2_refinement_description
;
1. Fixed Uiso
 At 1.2 times of:
  All C(H) groups, All C(H,H) groups
2.a Ternary CH refined with riding coordinates:
 C1(H1)
2.b Secondary CH2 refined with riding coordinates:
 C2(H2A,H2B), C3(H3A,H3B), C4(H4A,H4B), C5(H5A,H5B)
;
_olex2_submission_special_instructions 'No special instructions were received'

loop_
_space_group_symop_operation_xyz
'x, y, z'
'-x, y, -z+1/2'
'x+1/2, y+1/2, z'
'-x+1/2, y+1/2, -z+1/2'
'-x, -y, -z'
'x, -y, z-1/2'
'-x+1/2, -y+1/2, -z'
'x+1/2, -y+1/2, z-1/2'

loop_
_atom_site_label
_atom_site_type_symbol
_atom_site_fract_x
_atom_site_fract_y
_atom_site_fract_z
_atom_site_U_iso_or_equiv
_atom_site_adp_type
_atom_site_occupancy
_atom_site_site_symmetry_order
_atom_site_calc_flag
_atom_site_refinement_flags_posn
_atom_site_refinement_flags_adp
_atom_site_refinement_flags_occupancy
_atom_site_disorder_assembly
_atom_site_disorder_group
Hg1 Hg 0.37634(2) 0.56421(2) 0.34202(2) 0.01658(5) Uani 1 1 d . . . . .
Br1 Br 0.67944(4) 0.54499(3) 0.32075(2) 0.01433(7) Uani 1 1 d . . . . .
Br2 Br 0.30722(4) 0.73548(2) 0.39206(2) 0.01728(8) Uani 1 1 d . . . . .
S1 S 0.12566(9) 0.45108(6) 0.33281(4) 0.01259(14) Uani 1 1 d . . . . .
S2 S 0.32319(9) 0.41314(7) 0.46833(4) 0.01397(14) Uani 1 1 d . . . . .
C1 C 0.1192(4) 0.4282(2) 0.42882(17) 0.0112(5) Uani 1 1 d . . . . .
H1 H 0.057113 0.364634 0.436109 0.013 Uiso 1 1 calc R U . . .
C2 C 0.0287(4) 0.5150(2) 0.46312(16) 0.0123(5) Uani 1 1 d . . . . .
H2A H -0.066961 0.534391 0.431498 0.015 Uiso 1 1 calc R U . . .
H2B H 0.102036 0.573975 0.468340 0.015 Uiso 1 1 calc R U . . .
C3 C 0.3778(4) 0.2982(3) 0.42331(19) 0.0186(6) Uani 1 1 d . . . . .
H3A H 0.487803 0.277107 0.441985 0.022 Uiso 1 1 calc R U . . .
H3B H 0.299975 0.244780 0.435545 0.022 Uiso 1 1 calc R U . . .
C4 C 0.3783(4) 0.3063(3) 0.34170(18) 0.0176(7) Uani 1 1 d . . . . .
H4A H 0.457635 0.358774 0.329318 0.021 Uiso 1 1 calc R U . . .
H4B H 0.416132 0.241632 0.322350 0.021 Uiso 1 1 calc R U . . .
C5 C 0.2122(4) 0.3319(3) 0.30546(18) 0.0170(6) Uani 1 1 d . . . . .
H5A H 0.134625 0.277397 0.315744 0.020 Uiso 1 1 calc R U . . .
H5B H 0.222951 0.333419 0.252999 0.020 Uiso 1 1 calc R U . . .

loop_
_atom_site_aniso_label
_atom_site_aniso_U_11
_atom_site_aniso_U_22
_atom_site_aniso_U_33
_atom_site_aniso_U_23
_atom_site_aniso_U_13
_atom_site_aniso_U_12
Hg1 0.01671(8) 0.01313(8) 0.02077(8) -0.00184(4) 0.00890(5) -0.00187(4)
Br1 0.01161(14) 0.02140(15) 0.01007(14) -0.00219(11) 0.00140(10) -0.00074(11)
Br2 0.01548(15) 0.01398(15) 0.02294(17) -0.00445(12) 0.00618(12) -0.00132(11)
S1 0.0126(3) 0.0180(3) 0.0073(3) -0.0012(3) 0.0018(3) 0.0001(3)
S2 0.0112(3) 0.0201(4) 0.0105(3) -0.0008(3) 0.0006(3) 0.0016(3)
C1 0.0102(13) 0.0151(14) 0.0089(13) 0.0000(10) 0.0047(10) -0.0022(10)
C2 0.0128(13) 0.0156(14) 0.0089(12) 0.0007(11) 0.0040(10) 0.0009(10)
C3 0.0199(15) 0.0191(16) 0.0174(16) 0.0030(13) 0.0055(12) 0.0049(12)
C4 0.0204(17) 0.0167(17) 0.0163(16) -0.0030(11) 0.0077(13) -0.0005(11)
C5 0.0221(15) 0.0157(15) 0.0138(14) -0.0059(12) 0.0056(12) -0.0040(12)

loop_
_atom_type_symbol
_atom_type_description
_atom_type_scat_dispersion_real
_atom_type_scat_dispersion_imag
_atom_type_scat_source
C C 0.0033 0.0016 'International Tables Vol C Tables 4.2.6.8 and 6.1.1.4'
H H 0.0000 0.0000 'International Tables Vol C Tables 4.2.6.8 and 6.1.1.4'
Br Br -0.2901 2.4595 'International Tables Vol C Tables 4.2.6.8 and 6.1.1.4'
Hg Hg -2.3894 9.2266 'International Tables Vol C Tables 4.2.6.8 and 6.1.1.4'
S S 0.1246 0.1234 'International Tables Vol C Tables 4.2.6.8 and 6.1.1.4'

loop_
_geom_angle_atom_site_label_1
_geom_angle_atom_site_label_2
_geom_angle_atom_site_label_3
_geom_angle
_geom_angle_site_symmetry_1
_geom_angle_site_symmetry_3
_geom_angle_publ_flag
Br1 Hg1 Br1 85.973(10) . 2_655 ?
Br2 Hg1 Br1 112.750(12) . . ?
Br2 Hg1 Br1 114.645(11) . 2_655 ?
Br2 Hg1 S1 111.05(2) . . ?
S1 Hg1 Br1 78.929(19) . 2_655 ?
S1 Hg1 Br1 136.08(2) . . ?
Hg1 Br1 Hg1 93.068(10) . 2_655 ?
C1 S1 Hg1 95.71(10) . . ?
C5 S1 Hg1 101.98(11) . . ?
C5 S1 C1 99.46(15) . . ?
C1 S2 C3 98.68(16) . . ?
S1 C1 H1 108.5 . . ?
S2 C1 S1 110.16(17) . . ?
S2 C1 H1 108.5 . . ?
C2 C1 S1 109.1(2) . . ?
C2 C1 S2 111.9(2) . . ?
C2 C1 H1 108.5 . . ?
C1 C2 C2 111.1(3) . 5_566 ?
C1 C2 H2A 109.4 . . ?
C1 C2 H2B 109.4 . . ?
C2 C2 H2A 109.4 5_566 . ?
C2 C2 H2B 109.4 5_566 . ?
H2A C2 H2B 108.0 . . ?
S2 C3 H3A 108.6 . . ?
S2 C3 H3B 108.6 . . ?
H3A C3 H3B 107.6 . . ?
C4 C3 S2 114.7(3) . . ?
C4 C3 H3A 108.6 . . ?
C4 C3 H3B 108.6 . . ?
C3 C4 H4A 108.8 . . ?
C3 C4 H4B 108.8 . . ?
H4A C4 H4B 107.6 . . ?
C5 C4 C3 114.0(3) . . ?
C5 C4 H4A 108.8 . . ?
C5 C4 H4B 108.8 . . ?
S1 C5 H5A 108.5 . . ?
S1 C5 H5B 108.5 . . ?
C4 C5 S1 114.9(2) . . ?
C4 C5 H5A 108.5 . . ?
C4 C5 H5B 108.5 . . ?
H5A C5 H5B 107.5 . . ?

loop_
_geom_bond_atom_site_label_1
_geom_bond_atom_site_label_2
_geom_bond_distance
_geom_bond_site_symmetry_2
_geom_bond_publ_flag
Hg1 Br1 3.0634(4) 2_655 ?
Hg1 Br1 2.5519(3) . ?
Hg1 Br2 2.5383(4) . ?
Hg1 S1 2.5456(8) . ?
S1 C1 1.825(3) . ?
S1 C5 1.821(3) . ?
S2 C1 1.802(3) . ?
S2 C3 1.813(4) . ?
C1 H1 1.0000 . ?
C1 C2 1.532(4) . ?
C2 C2 1.534(6) 5_566 ?
C2 H2A 0.9900 . ?
C2 H2B 0.9900 . ?
C3 H3A 0.9900 . ?
C3 H3B 0.9900 . ?
C3 C4 1.530(5) . ?
C4 H4A 0.9900 . ?
C4 H4B 0.9900 . ?
C4 C5 1.526(5) . ?
C5 H5A 0.9900 . ?
C5 H5B 0.9900 . ?

loop_
_geom_torsion_atom_site_label_1
_geom_torsion_atom_site_label_2
_geom_torsion_atom_site_label_3
_geom_torsion_atom_site_label_4
_geom_torsion
_geom_torsion_site_symmetry_1
_geom_torsion_site_symmetry_2
_geom_torsion_site_symmetry_3
_geom_torsion_site_symmetry_4
_geom_torsion_publ_flag
Hg1 S1 C1 S2 -39.16(15) . . . . ?
Hg1 S1 C1 C2 84.0(2) . . . . ?
Hg1 S1 C5 C4 39.6(3) . . . . ?
S1 C1 C2 C2 161.7(3) . . . 5_566 ?
S2 C1 C2 C2 -76.1(4) . . . 5_566 ?
S2 C3 C4 C5 -62.1(4) . . . . ?
C1 S1 C5 C4 -58.4(3) . . . . ?
C1 S2 C3 C4 61.7(3) . . . . ?
C3 S2 C1 S1 -65.16(19) . . . . ?
C3 S2 C1 C2 173.3(2) . . . . ?
C3 C4 C5 S1 60.1(4) . . . . ?
C5 S1 C1 S2 64.02(18) . . . . ?
C5 S1 C1 C2 -172.8(2) . . . . ?
